data_1520700
loop_
_publ_author_name
'Mart\'inez, \'Angel Manu'
'Echavarren, Javier'
'Alonso, In\'es'
'Rodr\'iguez, Nuria'
'G\'omez Array\'as, Ram\'on'
'Carretero, Juan C.'

_publ_section_title
;
 RhI/RhIIIcatalyst-controlled divergent aryl/heteroaryl C--H bond
 functionalization of picolinamides with alkynes
;
_journal_issue 10
_journal_name_full 'Chem. Sci.'
_journal_page_first 5802
_journal_paper_doi 10.1039/C5SC01885D
_journal_volume 6
_journal_year 2015
_chemical_formula_sum 'C21 H23 N2 O Rh'
_chemical_formula_weight 422.32
_chemical_name_common man615_LT
_space_group_crystal_system monoclinic
_space_group_IT_number 14
_space_group_name_Hall '-P 2yn'
_space_group_name_H-M_alt 'P 1 21/n 1'
_symmetry_space_group_name_Hall '-P 2yn'
_symmetry_space_group_name_H-M 'P 1 21/n 1'
_atom_sites_solution_hydrogens geom
_atom_sites_solution_primary direct
_atom_sites_solution_secondary difmap
_audit_update_record
;
2014-10-02 deposited with the CCDC.
2015-06-29 downloaded from the CCDC.
;
_cell_angle_alpha 90
_cell_angle_beta 102.5790(10)
_cell_angle_gamma 90
_cell_formula_units_Z 4
_cell_length_a 7.9626(2)
_cell_length_b 12.2907(4)
_cell_length_c 18.1403(5)
_cell_measurement_reflns_used 8116
_cell_measurement_temperature 100.(2)
_cell_measurement_theta_max 25.4012
_cell_measurement_theta_min 2.6243
_cell_volume 1732.70(9)
_computing_cell_refinement 'SAINT V7.68A (Bruker AXS, 2009)'
_computing_data_collection 'Bruker Instrument Service v2010.9.0.0'
_computing_data_reduction 'SAINT V7.68A (Bruker AXS, 2009)'
_computing_structure_refinement 'SHELXL-97 (Sheldrick, 2008)'
_computing_structure_solution 'SHELXS-97 (Sheldrick, 2008)'
_diffrn_ambient_temperature 100.(2)
_diffrn_detector_area_resol_mean 8.3333
_diffrn_measured_fraction_theta_full 0.997
_diffrn_measured_fraction_theta_max 0.997
_diffrn_radiation_wavelength 0.71073
_diffrn_reflns_av_R_equivalents 0.0276
_diffrn_reflns_av_sigmaI/netI 0.0210
_diffrn_reflns_limit_h_max 8
_diffrn_reflns_limit_h_min -9
_diffrn_reflns_limit_k_max 13
_diffrn_reflns_limit_k_min -14
_diffrn_reflns_limit_l_max 21
_diffrn_reflns_limit_l_min -21
_diffrn_reflns_number 15283
_diffrn_reflns_theta_full 25.36
_diffrn_reflns_theta_max 25.36
_diffrn_reflns_theta_min 2.02
_exptl_absorpt_coefficient_mu 0.997
_exptl_absorpt_correction_T_max 0.83
_exptl_absorpt_correction_T_min 0.76
_exptl_absorpt_correction_type multi-scan
_exptl_absorpt_process_details sadabs
_exptl_crystal_colour 'clear orange'
_exptl_crystal_density_diffrn 1.619
_exptl_crystal_density_method 'not measured'
_exptl_crystal_description prismatic
_exptl_crystal_F_000 864
_exptl_crystal_size_max 0.320
_exptl_crystal_size_mid 0.300
_exptl_crystal_size_min 0.190
_refine_diff_density_max 1.041
_refine_diff_density_min -0.873
_refine_ls_extinction_method none
_refine_ls_goodness_of_fit_ref 1.049
_refine_ls_hydrogen_treatment refxyz
_refine_ls_matrix_type full
_refine_ls_number_parameters 226
_refine_ls_number_reflns 3180
_refine_ls_number_restraints 0
_refine_ls_restrained_S_all 1.049
_refine_ls_R_factor_all 0.0336
_refine_ls_R_factor_gt 0.0303
_refine_ls_shift/su_max 0.000
_refine_ls_shift/su_mean 0.000
_refine_ls_structure_factor_coef Fsqd
_refine_ls_weighting_details 'calc w=1/[\s^2^(Fo^2^)+(0.0327P)^2^+3.9264P] where P=(Fo^2^+2Fc^2^)/3'
_refine_ls_weighting_scheme calc
_refine_ls_wR_factor_gt 0.0733
_refine_ls_wR_factor_ref 0.0766
_reflns_number_gt 2903
_reflns_number_total 3180
_reflns_threshold_expression >2sigma(I)
_cod_data_source_file c5sc01885d2.cif
_cod_data_source_block I
_cod_depositor_comments 'Adding full bibliography for 1520695--1520700.cif.'
_cod_database_code 1520700

loop_
_space_group_symop_operation_xyz
'x, y, z'
'-x+1/2, y+1/2, -z+1/2'
'-x, -y, -z'
'x-1/2, -y-1/2, z-1/2'

loop_
_atom_site_type_symbol
_atom_site_label
_atom_site_fract_x
_atom_site_fract_y
_atom_site_fract_z
_atom_site_U_iso_or_equiv
_atom_site_adp_type
_atom_site_calc_flag
_atom_site_refinement_flags
_atom_site_occupancy
C C1 0.3915(4) 0.5057(2) 0.06922(16) 0.0217(6) Uani d . 1
H H1 0.2975 0.4829 0.0305 0.026 Uiso calc R 1
C C2 0.4995(4) 0.4278(3) 0.10852(17) 0.0250(6) Uani d . 1
H H2 0.4818 0.3529 0.0962 0.03 Uiso calc R 1
C C3 0.6348(4) 0.4603(3) 0.16645(19) 0.0300(7) Uani d . 1
H H3 0.7086 0.4081 0.1957 0.036 Uiso calc R 1
C C4 0.6594(4) 0.5704(3) 0.18054(18) 0.0284(7) Uani d . 1
H H4 0.7518 0.5948 0.2194 0.034 Uiso calc R 1
C C5 0.5489(4) 0.6447(2) 0.13786(16) 0.0213(6) Uani d . 1
C C6 0.5759(4) 0.7657(2) 0.14771(17) 0.0216(6) Uani d . 1
C C7 0.4989(4) 0.9422(2) 0.10221(16) 0.0222(6) Uani d . 1
H H7A 0.4469 0.9741 0.0524 0.027 Uiso calc R 1
H H7B 0.625 0.952 0.1104 0.027 Uiso calc R 1
C C8 0.4363(4) 1.0068(2) 0.16221(15) 0.0201(6) Uani d . 1
C C9 0.4650(3) 1.1188(2) 0.16566(16) 0.0211(6) Uani d . 1
H H9 0.519 1.1522 0.1297 0.025 Uiso calc R 1
C C10 0.4161(4) 1.1823(3) 0.22069(17) 0.0248(6) Uani d . 1
H H10 0.4383 1.2583 0.2227 0.03 Uiso calc R 1
C C11 0.3351(4) 1.1346(3) 0.27248(17) 0.0286(7) Uani d . 1
H H11 0.3014 1.1775 0.3103 0.034 Uiso calc R 1
C C12 0.3033(5) 1.0237(3) 0.26886(19) 0.0349(8) Uani d . 1
H H12 0.2461 0.9908 0.304 0.042 Uiso calc R 1
C C13 0.3541(4) 0.9600(3) 0.21427(17) 0.0286(7) Uani d . 1
H H13 0.3324 0.8839 0.2126 0.034 Uiso calc R 1
C C14 0.0260(4) 0.6521(3) 0.0178(2) 0.0383(9) Uani d . 1
H H14 0.0381 0.5802 0.0443 0.046 Uiso calc R 1
C C15 -0.1193(5) 0.7219(4) 0.0344(4) 0.0734(18) Uani d . 1
H H15A -0.2273 0.7008 -0.001 0.088 Uiso calc R 1
H H15B -0.1332 0.7048 0.0861 0.088 Uiso calc R 1
C C16 -0.0979(4) 0.8385(3) 0.0290(2) 0.0409(9) Uani d . 1
H H16A -0.1333 0.8734 0.0724 0.049 Uiso calc R 1
H H16B -0.1768 0.8646 -0.0175 0.049 Uiso calc R 1
C C17 0.0839(4) 0.8764(3) 0.02766(19) 0.0276(7) Uani d . 1
H H17 0.1267 0.938 0.0628 0.033 Uiso calc R 1
C C18 0.1524(4) 0.8733(3) -0.03662(17) 0.0293(7) Uani d . 1
H H18 0.2367 0.9328 -0.0388 0.035 Uiso calc R 1
C C19 0.0589(5) 0.8329(4) -0.1138(2) 0.0540(12) Uani d . 1
H H19A -0.0443 0.8788 -0.1313 0.065 Uiso calc R 1
H H19B 0.1351 0.8434 -0.1497 0.065 Uiso calc R 1
C C20 0.0047(8) 0.7192(4) -0.1172(2) 0.088(2) Uani d . 1
H H20A 0.0338 0.6853 -0.1623 0.106 Uiso calc R 1
H H20B -0.122 0.7168 -0.1239 0.106 Uiso calc R 1
C C21 0.0844(5) 0.6519(3) -0.04862(19) 0.0402(10) Uani d . 1
H H21 0.131 0.5802 -0.0609 0.048 Uiso calc R 1
N N1 0.4134(3) 0.6125(2) 0.08333(13) 0.0186(5) Uani d . 1
N N2 0.4626(3) 0.8254(2) 0.09864(13) 0.0197(5) Uani d . 1
O O1 0.6979(3) 0.79927(19) 0.19706(12) 0.0297(5) Uani d . 1
Rh Rh1 0.25693(3) 0.742597(18) 0.035829(12) 0.01794(10) Uani d . 1

loop_
_atom_site_aniso_label
_atom_site_aniso_U_11
_atom_site_aniso_U_22
_atom_site_aniso_U_33
_atom_site_aniso_U_12
_atom_site_aniso_U_13
_atom_site_aniso_U_23
C1 0.0178(14) 0.0281(15) 0.0192(15) 0.0011(12) 0.0037(12) -0.0029(12)
C2 0.0228(15) 0.0247(15) 0.0284(16) 0.0018(12) 0.0080(13) 0.0019(12)
C3 0.0223(16) 0.0314(17) 0.0335(18) 0.0049(13) -0.0002(14) 0.0119(14)
C4 0.0185(15) 0.0350(17) 0.0274(16) -0.0016(13) -0.0049(13) 0.0060(13)
C5 0.0142(14) 0.0306(16) 0.0179(14) 0.0005(12) 0.0007(11) 0.0016(12)
C6 0.0156(14) 0.0291(16) 0.0198(15) 0.0003(12) 0.0036(12) 0.0006(12)
C7 0.0238(15) 0.0257(15) 0.0176(14) 0.0003(12) 0.0057(12) 0.0027(12)
C8 0.0147(13) 0.0282(15) 0.0152(14) 0.0048(11) -0.0013(11) 0.0044(11)
C9 0.0129(13) 0.0296(16) 0.0200(14) 0.0024(12) 0.0019(11) 0.0047(12)
C10 0.0195(15) 0.0282(16) 0.0243(16) 0.0059(12) -0.0003(12) 0.0024(12)
C11 0.0274(17) 0.0382(18) 0.0202(15) 0.0105(14) 0.0050(13) 0.0011(13)
C12 0.048(2) 0.0365(18) 0.0251(17) 0.0057(16) 0.0184(16) 0.0084(14)
C13 0.0372(18) 0.0276(16) 0.0226(16) 0.0026(14) 0.0098(14) 0.0053(13)
C14 0.0148(15) 0.0371(19) 0.058(2) 0.0019(14) -0.0027(15) -0.0306(17)
C15 0.021(2) 0.045(2) 0.158(6) -0.0051(18) 0.029(3) -0.050(3)
C16 0.0241(18) 0.0341(19) 0.071(3) 0.0124(15) 0.0237(18) 0.0125(18)
C17 0.0207(15) 0.0249(16) 0.0375(18) 0.0110(13) 0.0071(13) 0.0096(13)
C18 0.0206(16) 0.0396(18) 0.0247(16) 0.0010(14) -0.0017(13) 0.0130(14)
C19 0.037(2) 0.096(3) 0.0217(18) -0.026(2) -0.0108(15) 0.025(2)
C20 0.138(5) 0.057(3) 0.036(2) 0.062(3) -0.052(3) -0.025(2)
C21 0.041(2) 0.0390(19) 0.0279(18) 0.0247(16) -0.0210(15) -0.0200(15)
N1 0.0138(11) 0.0266(13) 0.0152(11) 0.0024(10) 0.0026(9) -0.0013(10)
N2 0.0150(12) 0.0261(13) 0.0171(12) 0.0006(10) 0.0017(9) 0.0012(10)
O1 0.0215(11) 0.0330(12) 0.0287(12) -0.0023(9) -0.0073(9) -0.0029(10)
Rh1 0.01287(14) 0.02768(15) 0.01203(14) 0.00622(9) 0.00002(9) -0.00252(8)

loop_
_atom_type_symbol
_atom_type_description
_atom_type_scat_dispersion_real
_atom_type_scat_dispersion_imag
_atom_type_scat_source
C C 0.0033 0.0016 'International Tables Vol C Tables 4.2.6.8 and 6.1.1.4'
H H 0.0000 0.0000 'International Tables Vol C Tables 4.2.6.8 and 6.1.1.4'
N N 0.0061 0.0033 'International Tables Vol C Tables 4.2.6.8 and 6.1.1.4'
O O 0.0106 0.0060 'International Tables Vol C Tables 4.2.6.8 and 6.1.1.4'
Rh Rh -1.1178 0.9187 'International Tables Vol C Tables 4.2.6.8 and 6.1.1.4'

loop_
_geom_angle_atom_site_label_1
_geom_angle_atom_site_label_2
_geom_angle_atom_site_label_3
_geom_angle
N1 C1 C2 122.7(3)
N1 C1 H1 118.6
C2 C1 H1 118.6
C1 C2 C3 119.0(3)
C1 C2 H2 120.5
C3 C2 H2 120.5
C4 C3 C2 118.5(3)
C4 C3 H3 120.8
C2 C3 H3 120.8
C3 C4 C5 119.7(3)
C3 C4 H4 120.1
C5 C4 H4 120.1
N1 C5 C4 121.7(3)
N1 C5 C6 116.4(3)
C4 C5 C6 121.9(3)
O1 C6 N2 127.3(3)
O1 C6 C5 118.9(3)
N2 C6 C5 113.8(3)
N2 C7 C8 117.0(2)
N2 C7 H7A 108.1
C8 C7 H7A 108.1
N2 C7 H7B 108.1
C8 C7 H7B 108.1
H7A C7 H7B 107.3
C13 C8 C9 118.4(3)
C13 C8 C7 123.3(3)
C9 C8 C7 118.2(3)
C10 C9 C8 121.2(3)
C10 C9 H9 119.4
C8 C9 H9 119.4
C11 C10 C9 119.7(3)
C11 C10 H10 120.1
C9 C10 H10 120.1
C10 C11 C12 119.6(3)
C10 C11 H11 120.2
C12 C11 H11 120.2
C13 C12 C11 120.6(3)
C13 C12 H12 119.7
C11 C12 H12 119.7
C12 C13 C8 120.4(3)
C12 C13 H13 119.8
C8 C13 H13 119.8
C21 C14 C15 126.0(4)
C21 C14 Rh1 71.9(2)
C15 C14 Rh1 110.2(2)
C21 C14 H14 113.7
C15 C14 H14 113.7
Rh1 C14 H14 113.7
C16 C15 C14 116.0(4)
C16 C15 H15A 108.3
C14 C15 H15A 108.3
C16 C15 H15B 108.3
C14 C15 H15B 108.3
H15A C15 H15B 107.4
C15 C16 C17 115.4(3)
C15 C16 H16A 108.4
C17 C16 H16A 108.4
C15 C16 H16B 108.4
C17 C16 H16B 108.4
H16A C16 H16B 107.5
C18 C17 C16 123.4(3)
C18 C17 Rh1 70.79(18)
C16 C17 Rh1 111.4(2)
C18 C17 H17 114.5
C16 C17 H17 114.5
Rh1 C17 H17 114.5
C17 C18 C19 125.4(3)
C17 C18 Rh1 71.06(17)
C19 C18 Rh1 111.7(3)
C17 C18 H18 113.7
C19 C18 H18 113.7
Rh1 C18 H18 113.7
C20 C19 C18 115.6(3)
C20 C19 H19A 108.4
C18 C19 H19A 108.4
C20 C19 H19B 108.4
C18 C19 H19B 108.4
H19A C19 H19B 107.4
C19 C20 C21 114.9(3)
C19 C20 H20A 108.5
C21 C20 H20A 108.5
C19 C20 H20B 108.5
C21 C20 H20B 108.5
H20A C20 H20B 107.5
C14 C21 C20 123.7(4)
C14 C21 Rh1 70.12(18)
C20 C21 Rh1 113.2(3)
C14 C21 H21 114.1
C20 C21 H21 114.1
Rh1 C21 H21 114.1
C1 N1 C5 118.4(3)
C1 N1 Rh1 128.86(19)
C5 N1 Rh1 112.70(19)
C6 N2 C7 114.2(2)
C6 N2 Rh1 116.0(2)
C7 N2 Rh1 129.61(19)
N2 Rh1 N1 79.53(9)
N2 Rh1 C14 155.53(13)
N1 Rh1 C14 94.67(12)
N2 Rh1 C18 97.27(11)
N1 Rh1 C18 161.58(11)
C14 Rh1 C18 95.27(14)
N2 Rh1 C17 94.70(11)
N1 Rh1 C17 159.44(11)
C14 Rh1 C17 82.41(13)
C18 Rh1 C17 38.15(12)
N2 Rh1 C21 165.71(13)
N1 Rh1 C21 97.41(11)
C14 Rh1 C21 38.01(15)
C18 Rh1 C21 81.18(13)
C17 Rh1 C21 92.74(13)

loop_
_geom_bond_atom_site_label_1
_geom_bond_atom_site_label_2
_geom_bond_distance
C1 N1 1.341(4)
C1 C2 1.378(4)
C1 H1 0.95
C2 C3 1.390(4)
C2 H2 0.95
C3 C4 1.382(5)
C3 H3 0.95
C4 C5 1.382(4)
C4 H4 0.95
C5 N1 1.354(4)
C5 C6 1.509(4)
C6 O1 1.239(4)
C6 N2 1.339(4)
C7 N2 1.463(4)
C7 C8 1.517(4)
C7 H7A 0.99
C7 H7B 0.99
C8 C13 1.386(4)
C8 C9 1.394(4)
C9 C10 1.388(4)
C9 H9 0.95
C10 C11 1.381(4)
C10 H10 0.95
C11 C12 1.386(5)
C11 H11 0.95
C12 C13 1.390(5)
C12 H12 0.95
C13 H13 0.95
C14 C21 1.384(5)
C14 C15 1.522(5)
C14 Rh1 2.113(3)
C14 H14 1.0
C15 C16 1.450(6)
C15 H15A 0.99
C15 H15B 0.99
C16 C17 1.526(4)
C16 H16A 0.99
C16 H16B 0.99
C17 C18 1.391(4)
C17 Rh1 2.130(3)
C17 H17 1.0
C18 C19 1.519(5)
C18 Rh1 2.127(3)
C18 H18 1.0
C19 C20 1.459(7)
C19 H19A 0.99
C19 H19B 0.99
C20 C21 1.514(5)
C20 H20A 0.99
C20 H20B 0.99
C21 Rh1 2.135(3)
C21 H21 1.0
N1 Rh1 2.094(2)
N2 Rh1 2.050(2)
